data_7207522
loop_
_publ_author_name
'Park, Hye Jeong'
'Suh, Myunghyun Paik'

_publ_section_title
;
 Guest-dependent host structures and host-induced guest assemblies
;
_journal_issue 8
_journal_name_full CrystEngComm
_journal_page_first 2748
_journal_paper_doi 10.1039/c2ce06040j
_journal_volume 14
_journal_year 2012
_chemical_formula_moiety 'C27 H40 Cu N5 O8'
_chemical_formula_sum 'C54 H80 Cu2 N10 O16'
_chemical_formula_weight 1252.36
_chemical_name_systematic
;
?
;
_space_group_IT_number 14
_symmetry_cell_setting monoclinic
_symmetry_Int_Tables_number 14
_symmetry_space_group_name_Hall '-P 2ybc'
_symmetry_space_group_name_H-M 'P 1 21/c 1'
_atom_sites_solution_hydrogens geom
_atom_sites_solution_primary direct
_atom_sites_solution_secondary difmap
_audit_creation_date 2011-12-12T08:52:42-00:00
_audit_creation_method 'WinGX routine CIF_UPDATE'
_cell_angle_alpha 90
_cell_angle_beta 106.526(2)
_cell_angle_gamma 90
_cell_formula_units_Z 2
_cell_length_a 11.0014(4)
_cell_length_b 16.1868(6)
_cell_length_c 17.8272(7)
_cell_measurement_reflns_used 6105
_cell_measurement_temperature 293(2)
_cell_measurement_theta_max 27.103
_cell_measurement_theta_min 0.998
_cell_volume 3043.5(2)
_computing_cell_refinement 'HKL Scalepack (Otwinowski & Minor 1997)'
_computing_data_collection 'Collect (Nonius BV, 1997-2000)'
_computing_data_reduction 'HKL Denzo and Scalepack (Otwinowski & Minor 1997)'
_computing_molecular_graphics 'Ortep-3 for Windows (Farrugia, 1997)'
_computing_publication_material 'WinGX publication routines (Farrugia, 1999)'
_computing_structure_refinement 'SHELXL-97 (Sheldrick, 1997)'
_computing_structure_solution 'SHELXS-97 (Sheldrick, 1997)'
_diffrn_ambient_temperature 293(2)
_diffrn_measured_fraction_theta_full 0.951
_diffrn_measured_fraction_theta_max 0.951
_diffrn_radiation_monochromator graphite
_diffrn_radiation_type MoK\a
_diffrn_radiation_wavelength 0.71073
_diffrn_reflns_av_R_equivalents 0.1264
_diffrn_reflns_av_unetI/netI 0.1734
_diffrn_reflns_limit_h_max 14
_diffrn_reflns_limit_h_min -14
_diffrn_reflns_limit_k_max 20
_diffrn_reflns_limit_k_min -20
_diffrn_reflns_limit_l_max 22
_diffrn_reflns_limit_l_min -22
_diffrn_reflns_number 11902
_diffrn_reflns_theta_full 27.26
_diffrn_reflns_theta_max 27.26
_diffrn_reflns_theta_min 1.73
_exptl_absorpt_coefficient_mu 0.772
_exptl_absorpt_correction_type none
_exptl_crystal_density_diffrn 1.367
_exptl_crystal_density_method 'not measured'
_exptl_crystal_F_000 1320
_exptl_crystal_size_max 0.3
_exptl_crystal_size_mid 0.2
_exptl_crystal_size_min 0.2
_refine_diff_density_max 0.811
_refine_diff_density_min -1.199
_refine_diff_density_rms 0.302
_refine_ls_extinction_method none
_refine_ls_goodness_of_fit_ref 1.099
_refine_ls_hydrogen_treatment constr
_refine_ls_matrix_type full
_refine_ls_number_parameters 372
_refine_ls_number_reflns 6490
_refine_ls_number_restraints 0
_refine_ls_restrained_S_all 1.099
_refine_ls_R_factor_all 0.2395
_refine_ls_R_factor_gt 0.0884
_refine_ls_shift/su_max 0.002
_refine_ls_shift/su_mean 0
_refine_ls_structure_factor_coef Fsqd
_refine_ls_weighting_details 'calc w=1/[\s^2^(Fo^2^)+(0.1434P)^2^+2.2673P] where P=(Fo^2^+2Fc^2^)/3'
_refine_ls_weighting_scheme calc
_refine_ls_wR_factor_gt 0.223
_refine_ls_wR_factor_ref 0.3108
_reflns_number_gt 2822
_reflns_number_total 6490
_reflns_threshold_expression >2sigma(I)
_cod_data_source_file c2ce06040j.txt
_cod_data_source_block 2
_cod_original_sg_symbol_H-M 'P 21/c'
_cod_database_code 7207522

loop_
_symmetry_equiv_pos_as_xyz
'x, y, z'
'-x, y+1/2, -z+1/2'
'-x, -y, -z'
'x, -y-1/2, z-1/2'

loop_
_atom_site_label
_atom_site_type_symbol
_atom_site_fract_x
_atom_site_fract_y
_atom_site_fract_z
_atom_site_U_iso_or_equiv
_atom_site_adp_type
_atom_site_occupancy
_atom_site_symmetry_multiplicity
_atom_site_calc_flag
_atom_site_refinement_flags
Cu1 Cu 0.24459(7) -0.28192(6) -0.26346(5) 0.0462(4) Uani 1 1 d .
N1 N 0.2924(6) -0.4284(4) -0.3827(3) 0.0593(18) Uani 1 1 d .
N2 N 0.3333(5) -0.2806(4) -0.3483(3) 0.0469(15) Uani 1 1 d .
H2 H 0.4169 -0.2906 -0.3249 0.056 Uiso 1 1 calc R
N3 N 0.2481(5) -0.1565(4) -0.2689(3) 0.0507(16) Uani 1 1 d .
H3 H 0.1703 -0.1408 -0.2994 0.061 Uiso 1 1 calc R
N4 N 0.1501(5) -0.2833(4) -0.1821(3) 0.0476(16) Uani 1 1 d .
H4 H 0.067 -0.2761 -0.2086 0.057 Uiso 1 1 calc R
N5 N 0.2361(4) -0.4064(4) -0.2608(3) 0.0445(15) Uani 1 1 d .
H5 H 0.3132 -0.4251 -0.2319 0.053 Uiso 1 1 calc R
C1 C 0.6139(7) -0.4693(5) -0.5046(5) 0.058(2) Uani 1 1 d .
H1 H 0.6909 -0.4478 -0.5074 0.069 Uiso 1 1 calc R
C2 C 0.5749(7) -0.4550(5) -0.4394(5) 0.059(2) Uani 1 1 d .
H2A H 0.6267 -0.4248 -0.3982 0.071 Uiso 1 1 calc R
C3 C 0.4600(7) -0.4845(5) -0.4335(4) 0.0512(19) Uani 1 1 d .
C4 C 0.4187(7) -0.4693(5) -0.3617(4) 0.063(2) Uani 1 1 d .
H4A H 0.4141 -0.5214 -0.3357 0.075 Uiso 1 1 calc R
H4B H 0.4804 -0.4345 -0.3258 0.075 Uiso 1 1 calc R
C5 C 0.2882(7) -0.3443(5) -0.4101(4) 0.055(2) Uani 1 1 d .
H5A H 0.2015 -0.3313 -0.4391 0.066 Uiso 1 1 calc R
H5B H 0.3393 -0.3405 -0.4463 0.066 Uiso 1 1 calc R
C6 C 0.3232(8) -0.1950(5) -0.3795(5) 0.064(2) Uani 1 1 d .
H6A H 0.2412 -0.1871 -0.4175 0.077 Uiso 1 1 calc R
H6B H 0.3885 -0.1855 -0.4053 0.077 Uiso 1 1 calc R
C7 C 0.3385(7) -0.1353(5) -0.3129(5) 0.065(2) Uani 1 1 d .
H7A H 0.4245 -0.138 -0.2786 0.078 Uiso 1 1 calc R
H7B H 0.3229 -0.0794 -0.333 0.078 Uiso 1 1 calc R
C8 C 0.2685(9) -0.1123(5) -0.1937(5) 0.073(2) Uani 1 1 d .
H8A H 0.2657 -0.0533 -0.2034 0.087 Uiso 1 1 calc R
H8B H 0.3522 -0.1256 -0.1601 0.087 Uiso 1 1 calc R
C9 C 0.1716(8) -0.1338(6) -0.1520(5) 0.072(3) Uani 1 1 d .
H9A H 0.1811 -0.0958 -0.1086 0.086 Uiso 1 1 calc R
H9B H 0.0878 -0.1255 -0.1877 0.086 Uiso 1 1 calc R
C10 C 0.1797(8) -0.2202(6) -0.1211(4) 0.068(3) Uani 1 1 d .
H10A H 0.2648 -0.2297 -0.0874 0.081 Uiso 1 1 calc R
H10B H 0.1216 -0.2259 -0.0895 0.081 Uiso 1 1 calc R
C11 C 0.1610(6) -0.3693(5) -0.1512(4) 0.054(2) Uani 1 1 d .
H11A H 0.2437 -0.3776 -0.1141 0.065 Uiso 1 1 calc R
H11B H 0.0968 -0.3793 -0.1246 0.065 Uiso 1 1 calc R
C12 C 0.1435(6) -0.4271(5) -0.2181(4) 0.052(2) Uani 1 1 d .
H12A H 0.1562 -0.4835 -0.1992 0.062 Uiso 1 1 calc R
H12B H 0.058 -0.4223 -0.2527 0.062 Uiso 1 1 calc R
C13 C 0.2050(7) -0.4488(6) -0.3391(4) 0.061(2) Uani 1 1 d .
H13A H 0.2059 -0.5081 -0.3312 0.073 Uiso 1 1 calc R
H13B H 0.1201 -0.4332 -0.3693 0.073 Uiso 1 1 calc R
C14 C 0.9321(7) -0.2275(5) 0.1341(4) 0.0476(19) Uani 1 1 d .
C15 C 0.5484(6) -0.2698(4) -0.1660(4) 0.048(2) Uani 1 1 d .
C16 C 0.8300(6) -0.2303(4) 0.0561(4) 0.0439(18) Uani 1 1 d .
C17 C 0.8596(7) -0.2199(5) -0.0111(4) 0.057(2) Uani 1 1 d .
H17 H 0.9422 -0.2054 -0.0094 0.069 Uiso 1 1 calc R
C18 C 0.7691(7) -0.2303(5) -0.0842(4) 0.059(2) Uani 1 1 d .
H18 H 0.7921 -0.2241 -0.1302 0.07 Uiso 1 1 calc R
C19 C 0.6454(6) -0.2499(5) -0.0869(4) 0.0483(18) Uani 1 1 d .
C20 C 0.6137(7) -0.2564(5) -0.0192(4) 0.056(2) Uani 1 1 d .
H20 H 0.5301 -0.268 -0.0209 0.067 Uiso 1 1 calc R
C21 C 0.7031(6) -0.2463(5) 0.0526(4) 0.053(2) Uani 1 1 d .
H21 H 0.6791 -0.2502 0.0984 0.064 Uiso 1 1 calc R
C22 C 0.4241(7) 0.0248(5) -0.4556(5) 0.065(2) Uani 1 1 d .
H22 H 0.3722 0.0421 -0.4256 0.078 Uiso 1 1 calc R
C23 C 0.5370(7) -0.0128(5) -0.4209(4) 0.058(2) Uani 1 1 d .
C24 C 0.6126(7) -0.0372(5) -0.4651(5) 0.065(2) Uani 1 1 d .
H24 H 0.69 -0.0624 -0.4413 0.078 Uiso 1 1 calc R
C25 C -0.0758(8) -0.4375(6) -0.0397(6) 0.072(3) Uani 1 1 d .
H25 H -0.1267 -0.3946 -0.0659 0.086 Uiso 1 1 calc R
C26 C -0.0489(7) -0.5026(5) -0.0814(5) 0.062(2) Uani 1 1 d .
C27 C 0.0275(8) -0.5653(5) -0.0419(5) 0.069(2) Uani 1 1 d .
H27 H 0.0471 -0.6097 -0.0695 0.083 Uiso 1 1 calc R
O1 O 1.0415(5) -0.2183(4) 0.1319(3) 0.0632(16) Uani 1 1 d .
O2 O 0.8995(4) -0.2382(4) 0.1963(3) 0.0602(15) Uani 1 1 d .
O3 O 0.4374(5) -0.2830(4) -0.1626(3) 0.0699(17) Uani 1 1 d .
O4 O 0.5855(5) -0.2711(4) -0.2266(3) 0.0642(16) Uani 1 1 d .
O5 O 0.5702(5) -0.0246(4) -0.3397(3) 0.0639(15) Uani 1 1 d .
H5C H 0.6254 -0.0602 -0.3271 0.096 Uiso 1 1 calc R
O6 O -0.0904(6) -0.5088(4) -0.1620(3) 0.0758(17) Uani 1 1 d .
H6 H -0.1337 -0.4683 -0.18 0.114 Uiso 1 1 calc R
O1W O 0.2750(5) -0.6501(4) -0.2268(3) 0.0697(16) Uani 1 1 d .
O2W O 0.7761(5) -0.3795(4) -0.2392(3) 0.0754(17) Uani 1 1 d .

loop_
_atom_site_aniso_label
_atom_site_aniso_U_11
_atom_site_aniso_U_22
_atom_site_aniso_U_33
_atom_site_aniso_U_23
_atom_site_aniso_U_13
_atom_site_aniso_U_12
Cu1 0.0391(5) 0.0626(7) 0.0363(5) 0.0012(4) 0.0098(4) -0.0009(4)
N1 0.059(4) 0.070(5) 0.048(4) -0.005(3) 0.014(3) 0.007(3)
N2 0.033(3) 0.059(4) 0.046(4) 0.012(3) 0.007(3) 0.008(3)
N3 0.048(3) 0.048(4) 0.050(4) 0.006(3) 0.004(3) -0.003(3)
N4 0.036(3) 0.067(4) 0.036(3) -0.007(3) 0.004(2) -0.005(3)
N5 0.031(3) 0.065(4) 0.041(3) 0.009(3) 0.016(2) 0.005(3)
C1 0.062(5) 0.049(5) 0.070(5) -0.007(4) 0.033(4) -0.016(4)
C2 0.061(5) 0.063(6) 0.057(5) -0.007(4) 0.025(4) -0.003(4)
C3 0.069(5) 0.045(5) 0.042(4) -0.006(4) 0.020(4) -0.002(4)
C4 0.062(5) 0.063(6) 0.059(5) 0.002(4) 0.011(4) 0.011(4)
C5 0.046(4) 0.082(7) 0.037(4) 0.001(4) 0.013(3) 0.010(4)
C6 0.054(5) 0.074(6) 0.065(6) 0.034(5) 0.016(4) 0.008(4)
C7 0.049(5) 0.062(6) 0.087(6) 0.006(5) 0.022(4) 0.007(4)
C8 0.102(7) 0.051(6) 0.060(5) -0.007(4) 0.016(5) -0.011(5)
C9 0.085(6) 0.067(7) 0.057(5) -0.018(5) 0.011(5) 0.003(5)
C10 0.065(5) 0.097(8) 0.039(5) -0.012(5) 0.012(4) -0.008(5)
C11 0.040(4) 0.084(7) 0.041(4) 0.012(4) 0.016(3) -0.006(4)
C12 0.047(4) 0.069(5) 0.042(4) 0.001(4) 0.018(3) 0.001(4)
C13 0.058(5) 0.071(6) 0.059(5) -0.006(4) 0.024(4) 0.002(4)
C14 0.042(4) 0.058(5) 0.041(4) 0.001(4) 0.009(3) -0.003(4)
C15 0.031(4) 0.047(5) 0.054(5) 0.017(4) -0.005(3) 0.001(3)
C16 0.026(4) 0.060(5) 0.039(4) -0.004(3) 0.000(3) -0.001(3)
C17 0.032(4) 0.089(6) 0.049(5) -0.011(4) 0.008(3) -0.011(4)
C18 0.045(4) 0.084(6) 0.044(5) 0.006(4) 0.009(4) 0.002(4)
C19 0.033(4) 0.061(5) 0.045(4) -0.001(4) 0.002(3) 0.001(3)
C20 0.027(4) 0.083(6) 0.055(5) -0.006(4) 0.005(3) 0.005(4)
C21 0.040(4) 0.076(5) 0.040(4) 0.008(4) 0.006(3) -0.001(4)
C22 0.062(5) 0.076(6) 0.061(5) 0.005(5) 0.023(4) 0.019(4)
C23 0.061(5) 0.053(5) 0.055(5) 0.004(4) 0.010(4) -0.007(4)
C24 0.054(5) 0.071(6) 0.063(5) 0.006(5) 0.007(4) 0.015(4)
C25 0.064(5) 0.061(6) 0.084(7) 0.008(5) 0.012(5) 0.007(5)
C26 0.046(4) 0.051(6) 0.089(6) 0.002(5) 0.019(4) -0.007(4)
C27 0.072(6) 0.056(6) 0.077(6) -0.005(5) 0.018(5) 0.003(5)
O1 0.035(3) 0.104(5) 0.044(3) -0.005(3) 0.001(2) -0.020(3)
O2 0.040(3) 0.094(4) 0.045(3) 0.001(3) 0.009(2) -0.010(3)
O3 0.037(3) 0.114(5) 0.052(3) 0.011(3) 0.000(2) -0.001(3)
O4 0.051(3) 0.099(5) 0.041(3) 0.007(3) 0.010(3) -0.002(3)
O5 0.063(3) 0.071(4) 0.054(3) 0.004(3) 0.011(3) 0.006(3)
O6 0.074(4) 0.071(4) 0.074(4) 0.011(3) 0.008(3) 0.001(3)
O1W 0.084(4) 0.071(4) 0.053(3) -0.007(3) 0.018(3) -0.021(3)
O2W 0.076(4) 0.075(4) 0.077(4) 0.015(3) 0.025(3) 0.010(3)

loop_
_atom_type_symbol
_atom_type_description
_atom_type_scat_dispersion_real
_atom_type_scat_dispersion_imag
_atom_type_scat_source
C C 0.0033 0.0016 'International Tables Vol C Tables 4.2.6.8 and 6.1.1.4'
N N 0.0061 0.0033 'International Tables Vol C Tables 4.2.6.8 and 6.1.1.4'
Cu Cu 0.3201 1.2651 'International Tables Vol C Tables 4.2.6.8 and 6.1.1.4'
H H 0 0 'International Tables Vol C Tables 4.2.6.8 and 6.1.1.4'
O O 0.0106 0.006 'International Tables Vol C Tables 4.2.6.8 and 6.1.1.4'

loop_
_geom_angle_atom_site_label_1
_geom_angle_atom_site_label_2
_geom_angle_atom_site_label_3
_geom_angle
_geom_angle_site_symmetry_1
_geom_angle_site_symmetry_3
N4 Cu1 N5 86.3(2) . .
N4 Cu1 N2 177.9(2) . .
N5 Cu1 N2 93.7(2) . .
N4 Cu1 N3 93.8(2) . .
N5 Cu1 N3 178.2(2) . .
N2 Cu1 N3 86.2(2) . .
N4 Cu1 O3 89.3(2) . .
N5 Cu1 O3 90.7(2) . .
N2 Cu1 O3 92.8(2) . .
N3 Cu1 O3 91.1(2) . .
C13 N1 C5 116.0(6) . .
C13 N1 C4 118.9(6) . .
C5 N1 C4 116.3(6) . .
C6 N2 C5 113.3(6) . .
C6 N2 Cu1 106.9(5) . .
C5 N2 Cu1 114.6(5) . .
C7 N3 C8 114.7(6) . .
C7 N3 Cu1 106.5(5) . .
C8 N3 Cu1 116.1(5) . .
C10 N4 C11 113.7(6) . .
C10 N4 Cu1 118.6(5) . .
C11 N4 Cu1 105.9(4) . .
C12 N5 C13 111.6(6) . .
C12 N5 Cu1 106.4(4) . .
C13 N5 Cu1 115.7(5) . .
C2 C1 C3 120.8(7) . 3_644
C1 C2 C3 121.4(7) . .
C2 C3 C1 117.8(7) . 3_644
C2 C3 C4 121.0(7) . .
C1 C3 C4 121.2(7) 3_644 .
N1 C4 C3 110.3(6) . .
N1 C5 N2 115.6(6) . .
N2 C6 C7 108.9(6) . .
N3 C7 C6 109.2(7) . .
N3 C8 C9 113.0(7) . .
C10 C9 C8 114.9(8) . .
N4 C10 C9 113.8(6) . .
C12 C11 N4 108.2(5) . .
N5 C12 C11 108.8(6) . .
N1 C13 N5 112.8(6) . .
O1 C14 O2 124.6(6) . .
O1 C14 C16 116.9(7) . .
O2 C14 C16 118.4(6) . .
O3 C15 O4 126.5(6) . .
O3 C15 C19 114.9(7) . .
O4 C15 C19 118.7(6) . .
C17 C16 C21 118.4(6) . .
C17 C16 C14 120.7(6) . .
C21 C16 C14 120.9(7) . .
C16 C17 C18 121.7(7) . .
C19 C18 C17 119.3(7) . .
C20 C19 C18 119.2(6) . .
C20 C19 C15 120.9(6) . .
C18 C19 C15 119.8(7) . .
C19 C20 C21 121.3(7) . .
C20 C21 C16 120.0(7) . .
C23 C22 C24 119.8(8) . 3_654
C24 C23 C22 119.7(7) . .
C24 C23 O5 122.5(7) . .
C22 C23 O5 117.8(8) . .
C23 C24 C22 120.5(7) . 3_654
C26 C25 C27 120.8(8) . 3_545
C25 C26 C27 118.9(8) . .
C25 C26 O6 124.2(8) . .
C27 C26 O6 116.9(8) . .
C26 C27 C25 120.3(8) . 3_545
C15 O3 Cu1 129.6(5) . .

loop_
_geom_bond_atom_site_label_1
_geom_bond_atom_site_label_2
_geom_bond_distance
_geom_bond_site_symmetry_2
Cu1 N4 2.010(6) .
Cu1 N5 2.019(6) .
Cu1 N2 2.019(6) .
Cu1 N3 2.033(6) .
Cu1 O3 2.359(5) .
N1 C13 1.436(10) .
N1 C5 1.444(10) .
N1 C4 1.488(9) .
N2 C6 1.484(10) .
N2 C5 1.488(9) .
N3 C7 1.472(9) .
N3 C8 1.480(10) .
N4 C10 1.460(9) .
N4 C11 1.490(10) .
N5 C12 1.472(8) .
N5 C13 1.504(9) .
C1 C2 1.369(10) .
C1 C3 1.389(10) 3_644
C2 C3 1.382(10) .
C3 C1 1.389(10) 3_644
C3 C4 1.495(10) .
C6 C7 1.503(12) .
C8 C9 1.504(12) .
C9 C10 1.495(12) .
C11 C12 1.485(10) .
C14 O1 1.225(8) .
C14 O2 1.270(9) .
C14 C16 1.518(9) .
C15 O3 1.257(9) .
C15 O4 1.260(9) .
C15 C19 1.541(9) .
C16 C17 1.339(10) .
C16 C21 1.404(10) .
C17 C18 1.407(10) .
C18 C19 1.385(10) .
C19 C20 1.352(10) .
C20 C21 1.383(10) .
C22 C23 1.364(11) .
C22 C24 1.370(11) 3_654
C23 C24 1.356(11) .
C23 O5 1.402(9) .
C24 C22 1.370(11) 3_654
C25 C26 1.370(12) .
C25 C27 1.400(11) 3_545
C26 C27 1.377(11) .
C26 O6 1.380(10) .
C27 C25 1.400(11) 3_545
